data_4100178
_journal_name_full 'Journal of the American Chemical Society'
_journal_paper_doi 10.1021/ja050521s
_journal_year 2005
_chemical_formula_sum 'C35 H59 Cl N3 Si2 Yb'
_chemical_formula_weight 786.52
_space_group_IT_number 14
_symmetry_cell_setting monoclinic
_symmetry_space_group_name_Hall '-P 2ybc'
_symmetry_space_group_name_H-M 'P 1 21/c 1'
_cell_angle_alpha 90.00
_cell_angle_beta 104.48(3)
_cell_angle_gamma 90.00
_cell_formula_units_Z 4
_cell_length_a 17.120(3)
_cell_length_b 18.184(4)
_cell_length_c 12.887(3)
_cell_measurement_temperature 133(2)
_cell_volume 3884(1)
_diffrn_ambient_temperature 133(2)
_exptl_crystal_density_diffrn 1.345
_cod_depositor_comments
;
The following automatic conversions were performed:
'_symmetry_cell_setting' value 'Monoclinic' changed to 'monoclinic'
according to '/home/saulius/struct/CIF-dictionaries/cif_core.dic'
dictionary named 'cif_core.dic' version 2.4.1 from 2010-06-29.

Automatic conversion script
Id: cif_fix_enum 1527 2010-12-29 10:47:43Z saulius 
;
_cod_original_sg_symbol_H-M 'P 21/c'
_cod_database_code 4100178

loop_
_symmetry_equiv_pos_as_xyz
'x, y, z'
'-x, y+1/2, -z+1/2'
'-x, -y, -z'
'x, -y-1/2, z-1/2'

loop_
_atom_site_label
_atom_site_type_symbol
_atom_site_fract_x
_atom_site_fract_y
_atom_site_fract_z
_atom_site_U_iso_or_equiv
_atom_site_adp_type
_atom_site_occupancy
_atom_site_symmetry_multiplicity
_atom_site_calc_flag
_atom_site_refinement_flags
_atom_site_disorder_assembly
_atom_site_disorder_group
Yb1 Yb 0.283119(5) 0.429661(5) 0.325071(7) 0.01811(4) Uani 1 1 d . . .
N1 N 0.36260(10) 0.46905(10) 0.22043(15) 0.0194(4) Uani 1 1 d . . .
Si1 Si 0.13631(4) 0.29568(4) 0.33077(5) 0.02440(14) Uani 1 1 d . . .
Cl1 Cl 0.37845(3) 0.37216(3) 0.48217(5) 0.02935(13) Uani 1 1 d . . .
C1 C 0.50743(13) 0.50136(14) 0.2568(2) 0.0291(5) Uani 1 1 d . . .
H1A H 0.5449 0.5350 0.3040 0.044 Uiso 1 1 calc R . .
H1B H 0.5014 0.5160 0.1820 0.044 Uiso 1 1 calc R . .
H1C H 0.5286 0.4511 0.2674 0.044 Uiso 1 1 calc R . .
C2 C 0.42585(12) 0.50450(12) 0.28306(18) 0.0226(5) Uani 1 1 d . . .
Si2 Si 0.09684(4) 0.42279(3) 0.18049(5) 0.02348(14) Uani 1 1 d . . .
N2 N 0.28159(10) 0.54719(10) 0.37495(15) 0.0204(4) Uani 1 1 d . . .
C3 C 0.42328(13) 0.54471(13) 0.37505(19) 0.0241(5) Uani 1 1 d . . .
H3A H 0.4741(15) 0.5623(13) 0.415(2) 0.021(6) Uiso 1 1 d . . .
N3 N 0.16510(10) 0.37667(10) 0.28048(15) 0.0212(4) Uani 1 1 d . . .
C4 C 0.35723(14) 0.57174(13) 0.41059(19) 0.0246(5) Uani 1 1 d . . .
C5 C 0.37734(15) 0.63185(15) 0.4940(2) 0.0364(6) Uani 1 1 d . . .
H5A H 0.3810 0.6790 0.4588 0.055 Uiso 1 1 calc R . .
H5B H 0.4291 0.6209 0.5445 0.055 Uiso 1 1 calc R . .
H5C H 0.3349 0.6346 0.5327 0.055 Uiso 1 1 calc R . .
C6 C 0.21696(13) 0.59136(13) 0.39482(18) 0.0217(5) Uani 1 1 d . . .
C7 C 0.19506(13) 0.65658(13) 0.33536(19) 0.0254(5) Uani 1 1 d . . .
C8 C 0.13343(14) 0.69936(14) 0.3579(2) 0.0321(5) Uani 1 1 d . . .
H8A H 0.1181 0.7439 0.3196 0.038 Uiso 1 1 calc R . .
C9 C 0.09447(15) 0.67803(14) 0.4348(2) 0.0334(6) Uani 1 1 d . . .
H9A H 0.0534 0.7083 0.4498 0.040 Uiso 1 1 calc R . .
C10 C 0.11467(14) 0.61345(14) 0.4896(2) 0.0299(5) Uani 1 1 d . . .
H10A H 0.0867 0.5992 0.5415 0.036 Uiso 1 1 calc R . .
C11 C 0.17551(14) 0.56812(13) 0.47088(19) 0.0247(5) Uani 1 1 d . . .
C12 C 0.19586(15) 0.49648(14) 0.5326(2) 0.0311(5) Uani 1 1 d . . .
H12A H 0.2133 0.4613 0.4831 0.037 Uiso 1 1 calc R . .
C13 C 0.12357(19) 0.46140(18) 0.5616(3) 0.0534(8) Uani 1 1 d . . .
H13A H 0.1372 0.4111 0.5869 0.080 Uiso 1 1 calc R . .
H13B H 0.0778 0.4604 0.4983 0.080 Uiso 1 1 calc R . .
H13C H 0.1091 0.4901 0.6184 0.080 Uiso 1 1 calc R . .
C14 C 0.2658(2) 0.5039(2) 0.6286(3) 0.0679(10) Uani 1 1 d . . .
H14A H 0.3122 0.5242 0.6065 0.102 Uiso 1 1 calc R . .
H14B H 0.2799 0.4555 0.6613 0.102 Uiso 1 1 calc R . .
H14C H 0.2512 0.5370 0.6808 0.102 Uiso 1 1 calc R . .
C15 C 0.23311(15) 0.68070(14) 0.2462(2) 0.0300(5) Uani 1 1 d . . .
H15A H 0.2735 0.6426 0.2387 0.036 Uiso 1 1 calc R . .
C16 C 0.2767(2) 0.75431(19) 0.2691(3) 0.0558(8) Uani 1 1 d . . .
H16A H 0.3164 0.7520 0.3385 0.084 Uiso 1 1 calc R . .
H16B H 0.2375 0.7932 0.2709 0.084 Uiso 1 1 calc R . .
H16C H 0.3043 0.7650 0.2127 0.084 Uiso 1 1 calc R . .
C17 C 0.16983(18) 0.68592(17) 0.1397(2) 0.0434(7) Uani 1 1 d . . .
H17A H 0.1397 0.6397 0.1259 0.065 Uiso 1 1 calc R . .
H17B H 0.1965 0.6951 0.0819 0.065 Uiso 1 1 calc R . .
H17C H 0.1327 0.7264 0.1427 0.065 Uiso 1 1 calc R . .
C18 C 0.37155(13) 0.44053(13) 0.11940(19) 0.0225(5) Uani 1 1 d . . .
C19 C 0.35051(14) 0.48505(13) 0.02753(19) 0.0261(5) Uani 1 1 d . . .
C20 C 0.36150(16) 0.45633(15) -0.0686(2) 0.0343(6) Uani 1 1 d . . .
H20A H 0.3488 0.4857 -0.1315 0.041 Uiso 1 1 calc R . .
C21 C 0.39065(16) 0.38573(15) -0.0732(2) 0.0358(6) Uani 1 1 d . . .
H21A H 0.3977 0.3672 -0.1392 0.043 Uiso 1 1 calc R . .
C22 C 0.40951(15) 0.34206(14) 0.0172(2) 0.0313(5) Uani 1 1 d . . .
H22A H 0.4286 0.2934 0.0126 0.038 Uiso 1 1 calc R . .
C23 C 0.40093(13) 0.36855(13) 0.11503(19) 0.0251(5) Uani 1 1 d . . .
C24 C 0.42017(13) 0.32018(13) 0.2147(2) 0.0273(5) Uani 1 1 d . . .
H24A H 0.4344 0.3534 0.2785 0.033 Uiso 1 1 calc R . .
C25 C 0.49135(17) 0.26824(17) 0.2213(3) 0.0453(7) Uani 1 1 d . . .
H25A H 0.5384 0.2966 0.2140 0.068 Uiso 1 1 calc R . .
H25B H 0.4773 0.2319 0.1634 0.068 Uiso 1 1 calc R . .
H25C H 0.5041 0.2429 0.2906 0.068 Uiso 1 1 calc R . .
C26 C 0.34504(14) 0.27654(14) 0.2216(2) 0.0315(5) Uani 1 1 d . . .
H26A H 0.2983 0.3095 0.2083 0.047 Uiso 1 1 calc R . .
H26B H 0.3536 0.2548 0.2931 0.047 Uiso 1 1 calc R . .
H26C H 0.3352 0.2374 0.1676 0.047 Uiso 1 1 calc R . .
C27 C 0.31711(15) 0.56244(14) 0.0297(2) 0.0307(5) Uani 1 1 d . . .
H27A H 0.2944 0.5661 0.0939 0.037 Uiso 1 1 calc R . .
C28 C 0.24871(19) 0.57845(16) -0.0693(2) 0.0427(7) Uani 1 1 d . . .
H28A H 0.2100 0.5377 -0.0812 0.064 Uiso 1 1 calc R . .
H28B H 0.2709 0.5839 -0.1320 0.064 Uiso 1 1 calc R . .
H28C H 0.2214 0.6240 -0.0582 0.064 Uiso 1 1 calc R . .
C29 C 0.38269(18) 0.62112(16) 0.0408(3) 0.0476(7) Uani 1 1 d . . .
H29A H 0.4247 0.6126 0.1069 0.071 Uiso 1 1 calc R . .
H29B H 0.3589 0.6699 0.0436 0.071 Uiso 1 1 calc R . .
H29C H 0.4064 0.6185 -0.0208 0.071 Uiso 1 1 calc R . .
C30 C 0.13518(16) 0.21559(15) 0.2392(2) 0.0374(6) Uani 1 1 d . . .
H30A H 0.1163 0.1717 0.2697 0.056 Uiso 1 1 calc R . .
H30B H 0.1898 0.2070 0.2310 0.056 Uiso 1 1 calc R . .
H30C H 0.0989 0.2262 0.1690 0.056 Uiso 1 1 calc R . .
C31 C 0.03304(14) 0.30314(16) 0.3556(2) 0.0360(6) Uani 1 1 d . . .
H31A H 0.0157 0.2547 0.3745 0.054 Uiso 1 1 calc R . .
H31B H -0.0051 0.3210 0.2906 0.054 Uiso 1 1 calc R . .
H31C H 0.0346 0.3376 0.4145 0.054 Uiso 1 1 calc R . .
C32 C 0.20543(15) 0.26900(15) 0.4617(2) 0.0347(6) Uani 1 1 d . . .
H32A H 0.1849 0.2245 0.4888 0.052 Uiso 1 1 calc R . .
H32B H 0.2083 0.3091 0.5133 0.052 Uiso 1 1 calc R . .
H32C H 0.2594 0.2594 0.4517 0.052 Uiso 1 1 calc R . .
C33 C 0.03207(15) 0.36305(15) 0.0752(2) 0.0351(6) Uani 1 1 d . . .
H33A H 0.0021 0.3938 0.0160 0.053 Uiso 1 1 calc R . .
H33B H -0.0060 0.3357 0.1061 0.053 Uiso 1 1 calc R . .
H33C H 0.0662 0.3284 0.0482 0.053 Uiso 1 1 calc R . .
C34 C 0.02730(16) 0.48578(16) 0.2301(2) 0.0400(6) Uani 1 1 d . . .
H34A H -0.0098 0.5095 0.1689 0.060 Uiso 1 1 calc R . .
H34B H 0.0590 0.5234 0.2766 0.060 Uiso 1 1 calc R . .
H34C H -0.0037 0.4573 0.2707 0.060 Uiso 1 1 calc R . .
C35 C 0.15735(15) 0.48068(17) 0.1089(2) 0.0409(7) Uani 1 1 d . . .
H35A H 0.1933 0.5130 0.1604 0.061 Uiso 1 1 calc R . .
H35B H 0.1209 0.5106 0.0543 0.061 Uiso 1 1 calc R . .
H35C H 0.1896 0.4488 0.0744 0.061 Uiso 1 1 calc R . .
